data_4333647
loop_
_publ_author_name
'Rong-Guang Lin'
'Gang Xu'
'Ming-Sheng Wang'
'Gang Lu'
'Pei-Xin Li'
'Guo-Cong Guo'

_publ_contact_author_address
;
State Key Laboratory of Structural Chemistry
Fujian Institute of Research on the Structure of Matter,
Chinese Academy of Sciences
Fuzhou, Fujian 350002
P. R. China
;
_publ_contact_author_email gcguo@fjirsm.ac.cn
_publ_contact_author_name 'Prof. Guo-Cong Guo'
_publ_section_title
;
 Improved Photochromic Properties on Viologen-Based Inorganic-Organic
 Hybrids by Using \p-Conjugated Substituents as Electron Donors and
 Stabilizers
;
_journal_name_full 'Inorganic Chemistry'
_journal_page_first 1199
_journal_page_last 1205
_journal_paper_doi 10.1021/ic301181b
_journal_volume 52
_journal_year 2013
_chemical_formula_moiety (HMQ)2Bi2Cl10
_chemical_formula_sum 'C22 H24 Bi2 Cl10 N4 O0'
_chemical_formula_weight 1116.91
_chemical_name_common (HMQ)2Bi2Cl10
_chemical_name_systematic (HMQ)2Bi2Cl10
_space_group_IT_number 61
_symmetry_cell_setting orthorhombic
_symmetry_space_group_name_Hall '-P 2ac 2ab'
_symmetry_space_group_name_H-M 'P b c a'
_atom_sites_solution_hydrogens geom
_atom_sites_solution_primary direct
_atom_sites_solution_secondary difmap
_audit_creation_method SHELXL-97
_cell_angle_alpha 90.00
_cell_angle_beta 90.00
_cell_angle_gamma 90.00
_cell_formula_units_Z 4
_cell_length_a 13.049(3)
_cell_length_b 13.957(3)
_cell_length_c 18.266(4)
_cell_measurement_reflns_used 8660
_cell_measurement_temperature 293(2)
_cell_measurement_theta_max 27.4778
_cell_measurement_theta_min 2.6655
_cell_volume 3326.7(13)
_computing_structure_refinement 'SHELXL-97 (Sheldrick, 1997)'
_computing_structure_solution 'SHELXS-97 (Sheldrick, 1990)'
_diffrn_ambient_temperature 293(2)
_diffrn_measured_fraction_theta_full 0.997
_diffrn_measured_fraction_theta_max 0.997
_diffrn_measurement_device_type 'AFC10: Fixed Chi 2 circle'
_diffrn_measurement_method CCD_Profile_fitting
_diffrn_radiation_monochromator graphite
_diffrn_radiation_source 'fine-focus sealed tube'
_diffrn_radiation_type MoK\a
_diffrn_radiation_wavelength 0.71073
_diffrn_reflns_av_R_equivalents 0.0564
_diffrn_reflns_av_sigmaI/netI 0.0291
_diffrn_reflns_limit_h_max 15
_diffrn_reflns_limit_h_min -15
_diffrn_reflns_limit_k_max 16
_diffrn_reflns_limit_k_min -13
_diffrn_reflns_limit_l_max 22
_diffrn_reflns_limit_l_min -22
_diffrn_reflns_number 22528
_diffrn_reflns_theta_full 25.35
_diffrn_reflns_theta_max 25.35
_diffrn_reflns_theta_min 2.92
_exptl_absorpt_coefficient_mu 11.390
_exptl_absorpt_correction_T_max 0.2630
_exptl_absorpt_correction_T_min 0.0867
_exptl_absorpt_correction_type multi-scan
_exptl_crystal_colour brown
_exptl_crystal_density_diffrn 2.230
_exptl_crystal_description block
_exptl_crystal_F_000 2080
_exptl_crystal_size_max 0.42
_exptl_crystal_size_mid 0.20
_exptl_crystal_size_min 0.16
_refine_diff_density_max 0.638
_refine_diff_density_min -0.887
_refine_diff_density_rms 0.121
_refine_ls_extinction_method none
_refine_ls_goodness_of_fit_ref 1.374
_refine_ls_hydrogen_treatment constr
_refine_ls_matrix_type full
_refine_ls_number_parameters 167
_refine_ls_number_reflns 3030
_refine_ls_number_restraints 0
_refine_ls_restrained_S_all 1.374
_refine_ls_R_factor_all 0.0441
_refine_ls_R_factor_gt 0.0432
_refine_ls_shift/su_max 0.002
_refine_ls_shift/su_mean 0.000
_refine_ls_structure_factor_coef Fsqd
_refine_ls_weighting_details 'calc w=1/[\s^2^(Fo^2^)+(0.0170P)^2^+17.9223P] where P=(Fo^2^+2Fc^2^)/3'
_refine_ls_weighting_scheme calc
_refine_ls_wR_factor_gt 0.0889
_refine_ls_wR_factor_ref 0.0893
_reflns_number_gt 2999
_reflns_number_total 3030
_reflns_threshold_expression >2sigma(I)
_cod_data_source_file ic301181b_si_002_1.cif
_cod_data_source_block 1
_cod_original_cell_volume 3326.7(12)
_cod_database_code 4333647

loop_
_symmetry_equiv_pos_as_xyz
'x, y, z'
'-x+1/2, -y, z+1/2'
'-x, y+1/2, -z+1/2'
'x+1/2, -y+1/2, -z'
'-x, -y, -z'
'x-1/2, y, -z-1/2'
'x, -y-1/2, z-1/2'
'-x-1/2, y-1/2, z'

loop_
_atom_site_label
_atom_site_type_symbol
_atom_site_fract_x
_atom_site_fract_y
_atom_site_fract_z
_atom_site_U_iso_or_equiv
_atom_site_adp_type
_atom_site_occupancy
_atom_site_symmetry_multiplicity
_atom_site_calc_flag
_atom_site_refinement_flags
Bi1 Bi 0.10223(2) 0.01136(2) 0.597335(16) 0.03718(12) Uani 1 1 d .
Cl1 Cl 0.24086(18) 0.13572(19) 0.62671(14) 0.0599(6) Uani 1 1 d .
Cl2 Cl 0.1354(2) -0.08665(18) 0.71394(13) 0.0592(6) Uani 1 1 d .
Cl3 Cl -0.03940(18) 0.11488(19) 0.66639(13) 0.0593(6) Uani 1 1 d .
Cl4 Cl 0.23444(17) -0.10417(17) 0.52594(14) 0.0554(6) Uani 1 1 d .
Cl5 Cl 0.05753(16) 0.11834(16) 0.45894(12) 0.0459(5) Uani 1 1 d .
N101 N -0.1117(5) 0.7326(5) 0.6989(4) 0.0448(17) Uani 1 1 d .
N102 N -0.0803(7) 0.2826(6) 0.5375(4) 0.057(2) Uani 1 1 d .
H10J H -0.0768 0.2263 0.5186 0.068 Uiso 1 1 calc R
C101 C -0.1191(8) 0.8242(8) 0.7391(6) 0.071(3) Uiso 1 1 d .
H10A H -0.0533 0.8550 0.7396 0.106 Uiso 1 1 calc R
H10B H -0.1407 0.8121 0.7885 0.106 Uiso 1 1 calc R
H10C H -0.1681 0.8650 0.7154 0.106 Uiso 1 1 calc R
C102 C -0.0224(7) 0.7033(6) 0.6723(5) 0.049(2) Uani 1 1 d .
H10D H 0.0351 0.7422 0.6773 0.059 Uiso 1 1 calc R
C103 C -0.0133(7) 0.6161(6) 0.6371(5) 0.045(2) Uani 1 1 d .
H10E H 0.0494 0.5969 0.6179 0.054 Uiso 1 1 calc R
C104 C -0.0989(6) 0.5573(6) 0.6308(4) 0.0376(18) Uani 1 1 d .
C105 C -0.1908(6) 0.5913(7) 0.6582(5) 0.049(2) Uani 1 1 d .
H10F H -0.2498 0.5546 0.6536 0.059 Uiso 1 1 calc R
C106 C -0.1954(7) 0.6786(7) 0.6921(5) 0.050(2) Uani 1 1 d .
H10G H -0.2575 0.7006 0.7105 0.060 Uiso 1 1 calc R
C107 C -0.0905(6) 0.4617(6) 0.5969(4) 0.0388(18) Uani 1 1 d .
C108 C -0.1795(7) 0.4117(6) 0.5756(5) 0.049(2) Uani 1 1 d .
H10H H -0.2435 0.4399 0.5814 0.059 Uiso 1 1 calc R
C109 C -0.1716(8) 0.3215(7) 0.5466(5) 0.056(2) Uani 1 1 d .
H10I H -0.2302 0.2879 0.5333 0.068 Uiso 1 1 calc R
C110 C 0.0070(8) 0.3261(7) 0.5563(6) 0.060(3) Uani 1 1 d .
H11A H 0.0695 0.2954 0.5493 0.072 Uiso 1 1 calc R
C111 C 0.0036(7) 0.4166(7) 0.5860(5) 0.052(2) Uani 1 1 d .
H11B H 0.0640 0.4477 0.5989 0.063 Uiso 1 1 calc R

loop_
_atom_site_aniso_label
_atom_site_aniso_U_11
_atom_site_aniso_U_22
_atom_site_aniso_U_33
_atom_site_aniso_U_23
_atom_site_aniso_U_13
_atom_site_aniso_U_12
Bi1 0.03194(19) 0.0419(2) 0.03775(19) -0.00295(13) -0.00369(12) 0.00101(12)
Cl1 0.0469(13) 0.0714(16) 0.0613(14) -0.0120(12) -0.0010(11) -0.0189(12)
Cl2 0.0671(15) 0.0600(15) 0.0506(13) 0.0077(11) -0.0133(12) -0.0015(12)
Cl3 0.0470(13) 0.0760(17) 0.0550(13) -0.0107(12) 0.0040(11) 0.0111(12)
Cl4 0.0458(13) 0.0524(14) 0.0681(15) -0.0084(11) 0.0074(11) 0.0058(10)
Cl5 0.0386(11) 0.0476(12) 0.0515(12) -0.0011(10) -0.0003(9) -0.0001(9)
N101 0.046(4) 0.049(4) 0.040(4) -0.005(3) 0.001(3) 0.004(3)
N102 0.076(6) 0.044(5) 0.050(5) -0.006(4) -0.001(4) 0.005(4)
C102 0.040(5) 0.049(5) 0.060(6) -0.002(4) -0.009(4) -0.005(4)
C103 0.042(5) 0.050(5) 0.043(5) 0.001(4) 0.005(4) 0.001(4)
C104 0.036(4) 0.039(4) 0.039(4) 0.002(4) -0.008(4) -0.005(4)
C105 0.032(4) 0.055(6) 0.061(6) -0.001(5) -0.001(4) -0.002(4)
C106 0.038(5) 0.057(6) 0.054(5) -0.002(4) 0.001(4) 0.010(4)
C107 0.039(4) 0.038(4) 0.040(4) 0.002(4) -0.004(4) 0.001(4)
C108 0.037(5) 0.045(5) 0.064(6) -0.001(4) -0.013(4) 0.002(4)
C109 0.059(6) 0.049(6) 0.061(6) 0.003(5) -0.010(5) -0.001(5)
C110 0.051(6) 0.059(6) 0.071(7) -0.005(5) 0.002(5) 0.011(5)
C111 0.044(5) 0.052(6) 0.061(6) -0.006(5) 0.003(4) 0.000(4)

loop_
_atom_type_symbol
_atom_type_description
_atom_type_scat_dispersion_real
_atom_type_scat_dispersion_imag
_atom_type_scat_source
C C 0.0033 0.0016 'International Tables Vol C Tables 4.2.6.8 and 6.1.1.4'
H H 0.0000 0.0000 'International Tables Vol C Tables 4.2.6.8 and 6.1.1.4'
N N 0.0061 0.0033 'International Tables Vol C Tables 4.2.6.8 and 6.1.1.4'
O O 0.0106 0.0060 'International Tables Vol C Tables 4.2.6.8 and 6.1.1.4'
Cl Cl 0.1484 0.1585 'International Tables Vol C Tables 4.2.6.8 and 6.1.1.4'
Bi Bi -4.1077 10.2566 'International Tables Vol C Tables 4.2.6.8 and 6.1.1.4'

loop_
_geom_angle_atom_site_label_1
_geom_angle_atom_site_label_2
_geom_angle_atom_site_label_3
_geom_angle
_geom_angle_site_symmetry_1
_geom_angle_site_symmetry_3
Cl1 Bi1 Cl2 93.90(8) . .
Cl1 Bi1 Cl3 91.33(8) . .
Cl2 Bi1 Cl3 90.76(8) . .
Cl1 Bi1 Cl4 93.13(8) . .
Cl2 Bi1 Cl4 88.55(8) . .
Cl3 Bi1 Cl4 175.52(8) . .
Cl1 Bi1 Cl5 171.23(7) . 5_556
Cl2 Bi1 Cl5 94.66(7) . 5_556
Cl3 Bi1 Cl5 90.43(7) . 5_556
Cl4 Bi1 Cl5 85.22(7) . 5_556
Cl1 Bi1 Cl5 88.66(7) . .
Cl2 Bi1 Cl5 177.39(7) . .
Cl3 Bi1 Cl5 89.66(7) . .
Cl4 Bi1 Cl5 90.83(7) . .
Cl5 Bi1 Cl5 82.76(6) 5_556 .
Bi1 Cl5 Bi1 97.24(6) 5_556 .
C102 N101 C106 120.7(8) . .
C102 N101 C101 120.4(8) . .
C106 N101 C101 118.8(8) . .
C109 N102 C110 123.4(8) . .
C109 N102 H10J 118.3 . .
C110 N102 H10J 118.3 . .
N101 C101 H10A 109.5 . .
N101 C101 H10B 109.5 . .
H10A C101 H10B 109.5 . .
N101 C101 H10C 109.5 . .
H10A C101 H10C 109.5 . .
H10B C101 H10C 109.5 . .
N101 C102 C103 121.1(8) . .
N101 C102 H10D 119.4 . .
C103 C102 H10D 119.4 . .
C102 C103 C104 119.4(8) . .
C102 C103 H10E 120.3 . .
C104 C103 H10E 120.3 . .
C105 C104 C103 117.5(8) . .
C105 C104 C107 121.8(7) . .
C103 C104 C107 120.6(7) . .
C106 C105 C104 120.5(8) . .
C106 C105 H10F 119.7 . .
C104 C105 H10F 119.7 . .
N101 C106 C105 120.7(8) . .
N101 C106 H10G 119.7 . .
C105 C106 H10G 119.7 . .
C111 C107 C108 117.6(8) . .
C111 C107 C104 122.2(7) . .
C108 C107 C104 120.2(7) . .
C109 C108 C107 120.0(8) . .
C109 C108 H10H 120.0 . .
C107 C108 H10H 120.0 . .
N102 C109 C108 119.6(9) . .
N102 C109 H10I 120.2 . .
C108 C109 H10I 120.2 . .
N102 C110 C111 119.4(9) . .
N102 C110 H11A 120.3 . .
C111 C110 H11A 120.3 . .
C110 C111 C107 120.0(9) . .
C110 C111 H11B 120.0 . .
C107 C111 H11B 120.0 . .

loop_
_geom_bond_atom_site_label_1
_geom_bond_atom_site_label_2
_geom_bond_distance
_geom_bond_site_symmetry_2
Bi1 Cl1 2.564(2) .
Bi1 Cl2 2.568(2) .
Bi1 Cl3 2.664(2) .
Bi1 Cl4 2.698(2) .
Bi1 Cl5 2.946(2) 5_556
Bi1 Cl5 2.993(2) .
Cl5 Bi1 2.946(2) 5_556
N101 C102 1.327(11) .
N101 C106 1.333(11) .
N101 C101 1.477(12) .
N102 C109 1.319(12) .
N102 C110 1.335(12) .
N102 H10J 0.8600 .
C101 H10A 0.9600 .
C101 H10B 0.9600 .
C101 H10C 0.9600 .
C102 C103 1.381(12) .
C102 H10D 0.9300 .
C103 C104 1.391(11) .
C103 H10E 0.9300 .
C104 C105 1.383(11) .
C104 C107 1.476(11) .
C105 C106 1.368(12) .
C105 H10F 0.9300 .
C106 H10G 0.9300 .
C107 C111 1.393(12) .
C107 C108 1.408(11) .
C108 C109 1.370(12) .
C108 H10H 0.9300 .
C109 H10I 0.9300 .
C110 C111 1.376(13) .
C110 H11A 0.9300 .
C111 H11B 0.9300 .
